data_2019313
loop_
_publ_author_name
'Smith, Graham'

_publ_section_title
;
 Coordination polymeric structures in the sodium salt of
 4-chloro-3-nitrobenzoic acid and the sodium and potassium salts of
 4-nitroanthranilic acid
;
_journal_coeditor_code OV3041
_journal_issue 12
_journal_name_full 'Acta Crystallographica Section C'
_journal_page_first 1472
_journal_page_last 1477
_journal_paper_doi 10.1107/S0108270113028977
_journal_volume 69
_journal_year 2013
_chemical_formula_iupac '[Na (C7 H5 N2 O4) (H2 O)2]'
_chemical_formula_moiety 'C7 H9 N2 Na O6'
_chemical_formula_sum 'C7 H9 N2 Na O6'
_chemical_formula_weight 240.15
_chemical_name_common 'sodium 4-nitroanthranilate dihydrate'
_chemical_name_systematic
;
Poly[\m-aqua-aqua(\m~3~-2-amino-4-nitrobenzoato)sodium(I)]
;
_space_group_IT_number 2
_symmetry_cell_setting triclinic
_symmetry_space_group_name_Hall '-P 1'
_symmetry_space_group_name_H-M 'P -1'
_atom_sites_solution_hydrogens geom
_atom_sites_solution_primary direct
_atom_sites_solution_secondary difmap
_audit_creation_method SHELXL-97
_cell_angle_alpha 75.054(8)
_cell_angle_beta 85.243(7)
_cell_angle_gamma 67.249(9)
_cell_formula_units_Z 2
_cell_length_a 6.6110(6)
_cell_length_b 6.9443(7)
_cell_length_c 11.7453(11)
_cell_measurement_reflns_used 1629
_cell_measurement_temperature 200.0(10)
_cell_measurement_theta_max 28.41
_cell_measurement_theta_min 3.33
_cell_volume 480.35(9)
_computing_cell_refinement 'CrysAlis PRO (Agilent, 2012)'
_computing_data_collection 'CrysAlis PRO (Agilent, 2012)'
_computing_data_reduction 'CrysAlis PRO (Agilent, 2012)'
_computing_molecular_graphics 'PLATON (Spek, 2009)'
_computing_publication_material 'PLATON (Spek, 2009)'
_computing_structure_refinement 'SHELXL97 (Sheldrick, 2008) within WinGX (Farrugia, 2012)'
_computing_structure_solution 'SHELXS97 (Sheldrick, 2008)'
_diffrn_ambient_temperature 200.0(10)
_diffrn_detector_area_resol_mean 16.077
_diffrn_measured_fraction_theta_full 0.999
_diffrn_measured_fraction_theta_max 0.999
_diffrn_measurement_device_type 'Oxford Diffraction Gemini-S CCD-detector'
_diffrn_measurement_method '\w scans'
_diffrn_radiation_monochromator graphite
_diffrn_radiation_source 'fine-focus sealed tube'
_diffrn_radiation_type MoK\a
_diffrn_radiation_wavelength 0.71073
_diffrn_reflns_av_R_equivalents 0.0483
_diffrn_reflns_av_sigmaI/netI 0.0445
_diffrn_reflns_limit_h_max 8
_diffrn_reflns_limit_h_min -8
_diffrn_reflns_limit_k_max 8
_diffrn_reflns_limit_k_min -8
_diffrn_reflns_limit_l_max 14
_diffrn_reflns_limit_l_min -14
_diffrn_reflns_number 5509
_diffrn_reflns_theta_full 25.99
_diffrn_reflns_theta_max 25.99
_diffrn_reflns_theta_min 3.28
_diffrn_standards_number 0
_exptl_absorpt_coefficient_mu 0.182
_exptl_absorpt_correction_T_max 0.98
_exptl_absorpt_correction_T_min 0.95
_exptl_absorpt_correction_type multi-scan
_exptl_absorpt_process_details '(CrysAlis PRO; Agilent, 2012)'
_exptl_crystal_colour orange-yellow
_exptl_crystal_density_diffrn 1.660
_exptl_crystal_density_method 'not measured'
_exptl_crystal_description prism
_exptl_crystal_F_000 248
_exptl_crystal_size_max 0.40
_exptl_crystal_size_mid 0.20
_exptl_crystal_size_min 0.18
_refine_diff_density_max 0.218
_refine_diff_density_min -0.262
_refine_ls_extinction_coef 0.088(9)
_refine_ls_extinction_expression Fc^*^=kFc[1+0.001xFc^2^\l^3^/sin(2\q)]^-1/4^
_refine_ls_extinction_method 'SHELXL97 (Sheldrick, 2008)'
_refine_ls_goodness_of_fit_ref 1.073
_refine_ls_hydrogen_treatment constr
_refine_ls_matrix_type full
_refine_ls_number_parameters 146
_refine_ls_number_reflns 1889
_refine_ls_number_restraints 0
_refine_ls_restrained_S_all 1.073
_refine_ls_R_factor_all 0.0509
_refine_ls_R_factor_gt 0.0402
_refine_ls_shift/su_max 0.000
_refine_ls_shift/su_mean 0.000
_refine_ls_structure_factor_coef Fsqd
_refine_ls_weighting_details 'calc w=1/[\s^2^(Fo^2^)+(0.0545P)^2^+0.0795P] where P=(Fo^2^+2Fc^2^)/3'
_refine_ls_weighting_scheme calc
_refine_ls_wR_factor_gt 0.1032
_refine_ls_wR_factor_ref 0.1132
_reflns_number_gt 1552
_reflns_number_total 1889
_reflns_threshold_expression I>2\s(I)
_cod_data_source_file ov3041.cif
_cod_data_source_block II
_cod_original_cell_volume 480.35(8)
_cod_database_code 2019313

loop_
_symmetry_equiv_pos_as_xyz
'x, y, z'
'-x, -y, -z'

loop_
_atom_site_aniso_label
_atom_site_aniso_U_11
_atom_site_aniso_U_22
_atom_site_aniso_U_33
_atom_site_aniso_U_12
_atom_site_aniso_U_13
_atom_site_aniso_U_23
Na1 0.0278(4) 0.0255(4) 0.0225(4) -0.0113(3) 0.0019(3) -0.0060(3)
O1W 0.0334(8) 0.0233(7) 0.0256(7) -0.0103(6) -0.0012(6) -0.0084(6)
O2W 0.0279(7) 0.0268(7) 0.0305(7) -0.0095(6) 0.0024(6) -0.0106(6)
O11 0.0355(8) 0.0217(7) 0.0247(7) -0.0135(6) 0.0029(6) -0.0093(6)
O12 0.0296(7) 0.0243(7) 0.0178(6) -0.0118(6) 0.0030(5) -0.0050(6)
O41 0.0490(10) 0.0455(10) 0.0387(9) -0.0096(8) 0.0023(7) -0.0274(8)
O42 0.0511(10) 0.0605(11) 0.0189(8) -0.0240(8) 0.0028(7) -0.0101(8)
N2 0.0371(9) 0.0191(8) 0.0232(8) -0.0115(7) 0.0043(7) -0.0060(7)
N4 0.0209(8) 0.0458(11) 0.0238(9) -0.0115(7) 0.0020(6) -0.0156(8)
C1 0.0148(8) 0.0208(9) 0.0186(9) -0.0071(7) -0.0003(6) -0.0057(7)
C2 0.0177(9) 0.0215(9) 0.0218(9) -0.0085(7) -0.0002(7) -0.0053(8)
C3 0.0205(9) 0.0243(10) 0.0273(10) -0.0089(7) 0.0020(7) -0.0121(8)
C4 0.0179(9) 0.0344(11) 0.0205(9) -0.0102(8) 0.0026(7) -0.0135(9)
C5 0.0238(9) 0.0292(10) 0.0179(9) -0.0113(8) 0.0002(7) -0.0024(8)
C6 0.0207(9) 0.0212(9) 0.0217(9) -0.0096(7) 0.0005(7) -0.0044(8)
C11 0.0195(9) 0.0200(9) 0.0195(9) -0.0071(7) -0.0011(7) -0.0053(8)

loop_
_atom_site_type_symbol
_atom_site_label
_atom_site_fract_x
_atom_site_fract_y
_atom_site_fract_z
_atom_site_U_iso_or_equiv
_atom_site_thermal_displace_type
_atom_site_calc_flag
_atom_site_refinement_flags
_atom_site_occupancy
Na Na1 0.22849(11) 0.08204(11) -0.05787(6) 0.0250(2) Uani d . 1.000
O O1W 0.1586(2) -0.2406(2) 0.01889(11) 0.0270(4) Uani d . 1.000
O O2W 0.2115(2) 0.4538(2) -0.10897(11) 0.0281(4) Uani d . 1.000
O O11 0.3889(2) -0.3339(2) 0.22854(11) 0.0259(4) Uani d . 1.000
O O12 0.3942(2) -0.0138(2) 0.13256(10) 0.0236(4) Uani d . 1.000
O O41 0.1397(3) 0.2885(3) 0.66462(13) 0.0437(6) Uani d . 1.000
O O42 0.2066(3) -0.0423(3) 0.75486(12) 0.0427(6) Uani d . 1.000
N N2 0.2218(3) 0.3142(2) 0.23966(13) 0.0263(5) Uani d . 1.000
N N4 0.1882(2) 0.0988(3) 0.66469(14) 0.0292(5) Uani d . 1.000
C C1 0.3060(3) -0.0682(3) 0.33713(15) 0.0178(5) Uani d . 1.000
C C2 0.2484(3) 0.1489(3) 0.34038(15) 0.0200(5) Uani d . 1.000
C C3 0.2092(3) 0.1986(3) 0.45054(16) 0.0229(6) Uani d . 1.000
C C4 0.2282(3) 0.0385(3) 0.55096(15) 0.0230(6) Uani d . 1.000
C C5 0.2816(3) -0.1750(3) 0.55064(16) 0.0239(5) Uani d . 1.000
C C6 0.3179(3) -0.2229(3) 0.44170(15) 0.0209(5) Uani d . 1.000
C C11 0.3652(3) -0.1422(3) 0.22390(15) 0.0196(5) Uani d . 1.000
H H3 0.16960 0.34300 0.45570 0.0270 Uiso c R 1.000
H H5 0.29270 -0.28260 0.62140 0.0290 Uiso c R 1.000
H H6 0.35240 -0.36730 0.43810 0.0250 Uiso c R 1.000
H H11W 0.24570 -0.29620 0.08820 0.0410 Uiso d R 1.000
H H12W 0.20120 -0.34430 -0.01800 0.0410 Uiso d R 1.000
H H21 0.30210 0.26910 0.17910 0.0320 Uiso d R 1.000
H H21W 0.07740 0.52590 -0.15240 0.0420 Uiso d R 1.000
H H22 0.26100 0.42100 0.25950 0.0320 Uiso d R 1.000
H H22W 0.34220 0.42040 -0.14980 0.0420 Uiso d R 1.000

loop_
_atom_type_symbol
_atom_type_description
_atom_type_scat_dispersion_real
_atom_type_scat_dispersion_imag
_atom_type_scat_source
C C 0.0033 0.0016 'International Tables Vol C Tables 4.2.6.8 and 6.1.1.4'
H H 0.0000 0.0000 'International Tables Vol C Tables 4.2.6.8 and 6.1.1.4'
N N 0.0061 0.0033 'International Tables Vol C Tables 4.2.6.8 and 6.1.1.4'
O O 0.0106 0.0060 'International Tables Vol C Tables 4.2.6.8 and 6.1.1.4'
Na Na 0.0362 0.0249 'International Tables Vol C Tables 4.2.6.8 and 6.1.1.4'

loop_
_geom_angle_atom_site_label_1
_geom_angle_atom_site_label_2
_geom_angle_atom_site_label_3
_geom_angle_site_symmetry_1
_geom_angle_site_symmetry_3
_geom_angle
_geom_angle_publ_flag
O1W Na1 O2W . . 164.89(6) no
O1W Na1 O12 . . 82.78(5) no
O1W Na1 O42 . 1_554 76.59(6) no
O1W Na1 O1W . 2_555 80.75(5) no
O1W Na1 O12 . 2_655 113.21(5) no
O2W Na1 O12 . . 95.32(5) no
O2W Na1 O42 . 1_554 111.20(6) no
O1W Na1 O2W 2_555 . 85.08(5) no
O2W Na1 O12 . 2_655 81.43(5) no
O12 Na1 O42 . 1_554 146.57(6) no
O1W Na1 O12 2_555 . 102.61(5) no
O12 Na1 O12 . 2_655 85.13(5) no
O1W Na1 O42 2_555 1_554 99.72(6) no
O12 Na1 O42 2_655 1_554 79.34(6) no
O1W Na1 O12 2_555 2_655 165.03(5) no
Na1 O1W Na1 . 2_555 99.25(6) no
Na1 O12 C11 . . 127.11(13) no
Na1 O12 Na1 . 2_655 94.87(5) no
Na1 O12 C11 2_655 . 119.00(13) no
Na1 O1W H12W 2_555 . 118.00 no
Na1 O1W H12W . . 122.00 no
H11W O1W H12W . . 106.00 no
Na1 O1W H11W . . 99.00 no
Na1 O1W H11W 2_555 . 112.00 no
Na1 O2W H21W . . 100.00 no
Na1 O2W H22W . . 94.00 no
H21W O2W H22W . . 119.00 no
O41 N4 C4 . . 118.58(16) no
O42 N4 C4 . . 118.51(18) no
O41 N4 O42 . . 122.91(18) no
C2 N2 H21 . . 113.00 no
C2 N2 H22 . . 108.00 no
H21 N2 H22 . . 110.00 no
C6 C1 C11 . . 118.04(17) no
C2 C1 C6 . . 119.50(16) no
C2 C1 C11 . . 122.42(16) no
N2 C2 C1 . . 122.98(16) no
N2 C2 C3 . . 118.99(17) no
C1 C2 C3 . . 117.99(16) no
C2 C3 C4 . . 119.93(18) no
C3 C4 C5 . . 123.48(17) no
N4 C4 C3 . . 117.79(17) no
N4 C4 C5 . . 118.74(16) no
C4 C5 C6 . . 116.39(17) no
C1 C6 C5 . . 122.69(18) no
O11 C11 C1 . . 117.11(16) no
O12 C11 C1 . . 118.83(17) no
O11 C11 O12 . . 124.02(17) no
C2 C3 H3 . . 120.00 no
C4 C3 H3 . . 120.00 no
C4 C5 H5 . . 122.00 no
C6 C5 H5 . . 122.00 no
C1 C6 H6 . . 119.00 no
C5 C6 H6 . . 119.00 no

loop_
_geom_bond_atom_site_label_1
_geom_bond_atom_site_label_2
_geom_bond_site_symmetry_2
_geom_bond_distance
_geom_bond_publ_flag
Na1 O1W . 2.3950(15) yes
Na1 O2W . 2.4546(15) yes
Na1 O12 . 2.3917(14) yes
Na1 O42 1_554 2.5949(18) yes
Na1 O1W 2_555 2.4201(16) yes
Na1 O12 2_655 2.4806(16) yes
O11 C11 . 1.266(2) no
O12 C11 . 1.260(2) no
O41 N4 . 1.229(3) no
O42 N4 . 1.221(2) no
O1W H12W . 0.8800 no
O1W H11W . 0.9400 no
O2W H21W . 0.9500 no
O2W H22W . 0.9300 no
N2 C2 . 1.388(2) no
N4 C4 . 1.474(2) no
N2 H21 . 0.9000 no
N2 H22 . 0.9600 no
C1 C11 . 1.515(3) no
C1 C2 . 1.415(3) no
C1 C6 . 1.392(3) no
C2 C3 . 1.402(3) no
C3 C4 . 1.372(3) no
C4 C5 . 1.386(3) no
C5 C6 . 1.383(3) no
C3 H3 . 0.9500 no
C5 H5 . 0.9500 no
C6 H6 . 0.9500 no

loop_
_geom_hbond_atom_site_label_D
_geom_hbond_atom_site_label_H
_geom_hbond_atom_site_label_A
_geom_hbond_site_symmetry_A
_geom_hbond_distance_DH
_geom_hbond_distance_HA
_geom_hbond_distance_DA
_geom_hbond_angle_DHA
_geom_hbond_publ_flag
O1W H11W O11 . 0.94 1.88 2.7995(19) 165 yes
O1W H12W O2W 1_545 0.88 1.95 2.8043(19) 165 yes
O2W H21W N2 2_565 0.95 2.06 3.007(2) 177 yes
O2W H22W O11 2_655 0.93 1.89 2.816(2) 176 yes
N2 H21 O12 . 0.90 2.03 2.7022(19) 131 yes
N2 H22 O11 1_565 0.96 2.12 3.018(2) 156 yes

loop_
_geom_torsion_atom_site_label_1
_geom_torsion_atom_site_label_2
_geom_torsion_atom_site_label_3
_geom_torsion_atom_site_label_4
_geom_torsion_site_symmetry_1
_geom_torsion_site_symmetry_3
_geom_torsion_site_symmetry_4
_geom_torsion
_geom_torsion_publ_flag
O12 Na1 O1W Na1 . . 2_555 104.10(5) no
O42 Na1 O1W Na1 1_554 . 2_555 -102.39(6) no
O1W Na1 O1W Na1 2_555 . 2_555 0.00(6) no
O12 Na1 O1W Na1 2_655 . 2_555 -174.38(5) no
O1W Na1 O12 C11 . . . -18.24(16) no
O1W Na1 O12 Na1 . . 2_655 114.17(5) no
O2W Na1 O12 C11 . . . 146.68(15) no
O2W Na1 O12 Na1 . . 2_655 -80.90(5) no
O42 Na1 O12 C11 1_554 . . -70.2(2) no
O42 Na1 O12 Na1 1_554 . 2_655 62.23(13) no
O1W Na1 O12 C11 2_555 . . 60.55(16) no
O1W Na1 O12 Na1 2_555 . 2_655 -167.03(5) no
O12 Na1 O12 C11 2_655 . . -132.42(16) no
O12 Na1 O12 Na1 2_655 . 2_655 0.00(5) no
O1W Na1 O42 N4 . 1_554 1_554 165.67(16) no
O2W Na1 O42 N4 . 1_554 1_554 -0.75(17) no
O12 Na1 O42 N4 . 1_554 1_554 -140.90(14) no
O1W Na1 O1W Na1 . 2_555 2_555 0.00(6) no
O2W Na1 O1W Na1 . 2_555 2_555 -174.75(5) no
O12 Na1 O1W Na1 . 2_555 2_555 -80.39(6) no
O1W Na1 O12 Na1 . 2_655 2_655 -79.99(6) no
O1W Na1 O12 C11 . 2_655 2_655 142.32(13) no
O2W Na1 O12 Na1 . 2_655 2_655 96.14(5) no
O2W Na1 O12 C11 . 2_655 2_655 -41.55(13) no
O12 Na1 O12 Na1 . 2_655 2_655 0.00(6) no
O12 Na1 O12 C11 . 2_655 2_655 -137.69(14) no
Na1 O12 C11 O11 . . . 53.5(3) no
Na1 O12 C11 C1 . . . -128.72(16) no
Na1 O12 C11 O11 2_655 . . -69.2(2) no
Na1 O12 C11 C1 2_655 . . 108.53(18) no
O41 N4 C4 C3 . . . 0.1(3) no
O41 N4 C4 C5 . . . -179.6(2) no
O42 N4 C4 C3 . . . -179.3(2) no
O42 N4 C4 C5 . . . 1.0(3) no
C6 C1 C2 N2 . . . -176.5(2) no
C6 C1 C2 C3 . . . 1.2(3) no
C11 C1 C2 N2 . . . 6.1(3) no
C11 C1 C2 C3 . . . -176.2(2) no
C2 C1 C6 C5 . . . -1.9(3) no
C11 C1 C6 C5 . . . 175.6(2) no
C2 C1 C11 O11 . . . -171.9(2) no
C2 C1 C11 O12 . . . 10.2(3) no
C6 C1 C11 O11 . . . 10.7(3) no
C6 C1 C11 O12 . . . -167.25(19) no
N2 C2 C3 C4 . . . 178.1(2) no
C1 C2 C3 C4 . . . 0.3(3) no
C2 C3 C4 N4 . . . 179.18(18) no
C2 C3 C4 C5 . . . -1.2(3) no
N4 C4 C5 C6 . . . -179.87(18) no
C3 C4 C5 C6 . . . 0.5(3) no
C4 C5 C6 C1 . . . 1.1(3) no
